data_7122678
loop_
_publ_author_name
'Qurban, Saira'
'Du, Yu'
'Gong, Jun'
'Lin, Shao-Xia'
'Kang, Qiang'

_publ_section_title
;
 Enantioselective Synthesis of Tetrahydroisoquinoline Derivatives via
 Chiral-at-Metal Rhodium Complex Catalyzed [3+2] Cycloaddition
;
_journal_name_full 'Chemical Communications'
_journal_paper_doi 10.1039/C8CC08275H
_journal_year 2018
_chemical_formula_sum 'C32 H32 N4 O2'
_chemical_formula_weight 504.61
_space_group_crystal_system orthorhombic
_space_group_IT_number 19
_space_group_name_Hall 'P 2ac 2ab'
_space_group_name_H-M_alt 'P 21 21 21'
_symmetry_space_group_name_Hall 'P 2ac 2ab'
_symmetry_space_group_name_H-M 'P 21 21 21'
_atom_sites_solution_hydrogens geom
_audit_creation_method SHELXL-2018/3
_audit_update_record
;
2018-04-16 deposited with the CCDC.
2018-11-30 downloaded from the CCDC.
;
_cell_angle_alpha 90
_cell_angle_beta 90
_cell_angle_gamma 90
_cell_formula_units_Z 4
_cell_length_a 9.57270(10)
_cell_length_b 15.8631(2)
_cell_length_c 17.8255(2)
_cell_measurement_reflns_used 11464
_cell_measurement_temperature 100.0(3)
_cell_measurement_theta_max 73.1450
_cell_measurement_theta_min 3.7020
_cell_volume 2706.85(5)
_computing_cell_refinement 'CrysAlisPro 1.171.39.6a (Rigaku OD, 2015)'
_computing_data_collection 'CrysAlisPro 1.171.39.6a (Rigaku OD, 2015)'
_computing_data_reduction 'CrysAlisPro 1.171.39.6a (Rigaku OD, 2015)'
_computing_structure_refinement 'SHELXL-2018/3 (Sheldrick, 2018)'
_computing_structure_solution 'SHELXT 2018/2 (Sheldrick, 2018)'
_diffrn_ambient_temperature 100.0(3)
_diffrn_detector_area_resol_mean 10.5594
_diffrn_measured_fraction_theta_full 1.000
_diffrn_measured_fraction_theta_max 0.994
_diffrn_measurement_device_type 'SuperNova, Dual, Cu at home/near, Atlas'
_diffrn_measurement_method '\w scans'
_diffrn_radiation_type CuK\a
_diffrn_radiation_wavelength 1.54184
_diffrn_reflns_av_R_equivalents 0.0276
_diffrn_reflns_av_unetI/netI 0.0220
_diffrn_reflns_Laue_measured_fraction_full 1.000
_diffrn_reflns_Laue_measured_fraction_max 0.994
_diffrn_reflns_limit_h_max 11
_diffrn_reflns_limit_h_min -11
_diffrn_reflns_limit_k_max 19
_diffrn_reflns_limit_k_min -19
_diffrn_reflns_limit_l_max 21
_diffrn_reflns_limit_l_min -19
_diffrn_reflns_number 20157
_diffrn_reflns_point_group_measured_fraction_full 1.000
_diffrn_reflns_point_group_measured_fraction_max 0.990
_diffrn_reflns_theta_full 67.684
_diffrn_reflns_theta_max 73.289
_diffrn_reflns_theta_min 3.730
_diffrn_source 'micro-focus sealed X-ray tube'
_exptl_absorpt_coefficient_mu 0.620
_exptl_absorpt_correction_T_max 1.00000
_exptl_absorpt_correction_T_min 0.77458
_exptl_absorpt_correction_type multi-scan
_exptl_absorpt_process_details
;
CrysAlisPro 1.171.39.6a (Rigaku Oxford Diffraction, 2015)
Empirical absorption correction using spherical harmonics,
 implemented in SCALE3 ABSPACK scaling algorithm.
;
_exptl_crystal_colour colorless
_exptl_crystal_density_diffrn 1.238
_exptl_crystal_description prism
_exptl_crystal_F_000 1072
_exptl_crystal_size_max 0.13
_exptl_crystal_size_mid 0.12
_exptl_crystal_size_min 0.10
_refine_diff_density_max 0.133
_refine_diff_density_min -0.150
_refine_diff_density_rms 0.033
_refine_ls_abs_structure_details
;
 Flack x determined using 2168 quotients [(I+)-(I-)]/[(I+)+(I-)]
 (Parsons, Flack and Wagner, Acta Cryst. B69 (2013) 249-259).
;
_refine_ls_abs_structure_Flack 0.01(8)
_refine_ls_extinction_method none
_refine_ls_goodness_of_fit_ref 1.043
_refine_ls_hydrogen_treatment constr
_refine_ls_matrix_type full
_refine_ls_number_parameters 346
_refine_ls_number_reflns 5366
_refine_ls_number_restraints 0
_refine_ls_restrained_S_all 1.043
_refine_ls_R_factor_all 0.0301
_refine_ls_R_factor_gt 0.0284
_refine_ls_shift/su_max 0.000
_refine_ls_shift/su_mean 0.000
_refine_ls_structure_factor_coef Fsqd
_refine_ls_weighting_details 'w=1/[\s^2^(Fo^2^)+(0.0401P)^2^+0.3082P] where P=(Fo^2^+2Fc^2^)/3'
_refine_ls_weighting_scheme calc
_refine_ls_wR_factor_gt 0.0712
_refine_ls_wR_factor_ref 0.0726
_reflns_Friedel_coverage 0.763
_reflns_Friedel_fraction_full 1.000
_reflns_Friedel_fraction_max 0.986
_reflns_number_gt 5146
_reflns_number_total 5366
_reflns_threshold_expression 'I > 2\s(I)'
_cod_data_source_file c8cc08275h2.cif
_cod_data_source_block Compound-1
_cod_database_code 7122678
_shelx_shelxl_version_number 2018/3
_shelx_space_group_comment
;
The symmetry employed for this shelxl refinement is uniquely defined
by the following loop, which should always be used as a source of
symmetry information in preference to the above space-group names.
They are only intended as comments.
;

loop_
_space_group_symop_operation_xyz
'x, y, z'
'-x+1/2, -y, z+1/2'
'x+1/2, -y+1/2, -z'
'-x, y+1/2, -z+1/2'

loop_
_atom_site_label
_atom_site_type_symbol
_atom_site_fract_x
_atom_site_fract_y
_atom_site_fract_z
_atom_site_U_iso_or_equiv
_atom_site_adp_type
_atom_site_occupancy
_atom_site_site_symmetry_order
_atom_site_calc_flag
_atom_site_refinement_flags_posn
_atom_site_refinement_flags_adp
O1 O 0.23389(13) 0.76523(8) 0.13581(7) 0.0271(3) Uani 1 1 d . .
O2 O 0.47861(13) 0.67047(8) 0.31092(7) 0.0285(3) Uani 1 1 d . .
N1 N -0.02943(16) 0.83472(9) 0.08066(8) 0.0248(3) Uani 1 1 d . .
N2 N -0.13553(16) 0.73911(10) 0.15332(9) 0.0277(3) Uani 1 1 d . .
N3 N 0.26309(14) 0.52868(8) 0.21255(7) 0.0191(3) Uani 1 1 d . .
N4 N 0.30139(14) 0.58822(8) 0.26894(8) 0.0195(3) Uani 1 1 d . .
C1 C 0.16199(17) 0.46666(10) 0.24130(9) 0.0215(3) Uani 1 1 d . .
H1A H 0.074777 0.494125 0.254338 0.026 Uiso 1 1 calc R U
H1AB H 0.198613 0.438943 0.285645 0.026 Uiso 1 1 calc R U
C2 C 0.13897(18) 0.40311(11) 0.17886(10) 0.0250(4) Uani 1 1 d . .
H2A H 0.225677 0.373663 0.168536 0.030 Uiso 1 1 calc R U
H2AB H 0.070191 0.361835 0.194601 0.030 Uiso 1 1 calc R U
C3 C 0.08885(17) 0.44688(11) 0.10837(10) 0.0231(3) Uani 1 1 d . .
C4 C 0.01329(19) 0.40339(12) 0.05339(10) 0.0285(4) Uani 1 1 d . .
H4 H -0.003978 0.346113 0.059567 0.034 Uiso 1 1 calc R U
C5 C -0.03613(19) 0.44391(13) -0.00988(10) 0.0307(4) Uani 1 1 d . .
H5 H -0.084508 0.413835 -0.046355 0.037 Uiso 1 1 calc R U
C6 C -0.01319(19) 0.52982(13) -0.01873(10) 0.0294(4) Uani 1 1 d . .
H6 H -0.048299 0.557818 -0.060505 0.035 Uiso 1 1 calc R U
C7 C 0.06232(18) 0.57363(12) 0.03503(9) 0.0249(4) Uani 1 1 d . .
H7 H 0.077723 0.631110 0.028967 0.030 Uiso 1 1 calc R U
C8 C 0.11552(17) 0.53254(11) 0.09814(9) 0.0210(3) Uani 1 1 d . .
C9 C 0.20079(16) 0.58219(10) 0.15426(9) 0.0187(3) Uani 1 1 d . .
H9 H 0.277040 0.609773 0.126992 0.022 Uiso 1 1 calc R U
C10 C 0.11842(18) 0.65173(10) 0.19766(9) 0.0189(3) Uani 1 1 d . .
H10 H 0.021953 0.633888 0.206963 0.023 Uiso 1 1 calc R U
C11 C 0.20017(17) 0.65969(10) 0.27205(9) 0.0193(3) Uani 1 1 d . .
H11 H 0.253177 0.712519 0.270801 0.023 Uiso 1 1 calc R U
C12 C 0.11296(18) 0.65870(10) 0.34311(9) 0.0207(3) Uani 1 1 d . .
C13 C 0.17816(19) 0.63991(11) 0.41130(10) 0.0260(4) Uani 1 1 d . .
H13 H 0.272071 0.624907 0.411875 0.031 Uiso 1 1 calc R U
C14 C 0.1041(2) 0.64343(12) 0.47805(10) 0.0292(4) Uani 1 1 d . .
H14 H 0.149375 0.630828 0.522821 0.035 Uiso 1 1 calc R U
C15 C -0.0368(2) 0.66546(11) 0.47949(10) 0.0283(4) Uani 1 1 d . .
C16 C -0.1017(2) 0.68375(11) 0.41145(10) 0.0273(4) Uani 1 1 d . .
H16 H -0.195839 0.698154 0.410909 0.033 Uiso 1 1 calc R U
C17 C -0.02762(19) 0.68080(10) 0.34412(10) 0.0234(3) Uani 1 1 d . .
H17 H -0.072762 0.693758 0.299381 0.028 Uiso 1 1 calc R U
C18 C -0.1159(3) 0.66791(13) 0.55235(11) 0.0386(5) Uani 1 1 d . .
H18A H -0.209418 0.687360 0.543350 0.058 Uiso 1 1 calc R U
H18B H -0.069978 0.705565 0.586530 0.058 Uiso 1 1 calc R U
H18C H -0.118936 0.612371 0.573682 0.058 Uiso 1 1 calc R U
C19 C 0.12199(18) 0.73328(10) 0.15270(9) 0.0212(3) Uani 1 1 d . .
C20 C -0.01277(18) 0.76861(11) 0.12961(10) 0.0232(3) Uani 1 1 d . .
C21 C -0.2330(2) 0.78845(12) 0.11963(12) 0.0336(4) Uani 1 1 d . .
H21 H -0.329007 0.782994 0.126026 0.040 Uiso 1 1 calc R U
C22 C -0.1696(2) 0.84765(12) 0.07466(11) 0.0320(4) Uani 1 1 d . .
H22 H -0.213794 0.888545 0.045796 0.038 Uiso 1 1 calc R U
C23 C 0.0802(2) 0.88613(12) 0.04315(10) 0.0269(4) Uani 1 1 d . .
H23 H 0.163844 0.851085 0.037465 0.032 Uiso 1 1 calc R U
C24 C 0.1170(2) 0.96042(11) 0.09271(10) 0.0287(4) Uani 1 1 d . .
H24A H 0.187758 0.993777 0.068736 0.043 Uiso 1 1 calc R U
H24B H 0.151298 0.940278 0.140041 0.043 Uiso 1 1 calc R U
H24C H 0.035255 0.994283 0.100783 0.043 Uiso 1 1 calc R U
C25 C 0.0326(3) 0.91331(14) -0.03452(11) 0.0409(5) Uani 1 1 d . .
H25A H 0.109037 0.939331 -0.060545 0.061 Uiso 1 1 calc R U
H25B H -0.042828 0.952884 -0.029922 0.061 Uiso 1 1 calc R U
H25C H 0.001384 0.864880 -0.062131 0.061 Uiso 1 1 calc R U
C26 C 0.44075(17) 0.60444(11) 0.28067(9) 0.0211(3) Uani 1 1 d . .
C27 C 0.54369(17) 0.53815(11) 0.25816(9) 0.0210(3) Uani 1 1 d . .
C28 C 0.52049(18) 0.45234(11) 0.26993(9) 0.0236(3) Uani 1 1 d . .
H28 H 0.438262 0.434564 0.292774 0.028 Uiso 1 1 calc R U
C29 C 0.61903(19) 0.39344(12) 0.24786(10) 0.0281(4) Uani 1 1 d . .
H29 H 0.604077 0.336409 0.256894 0.034 Uiso 1 1 calc R U
C30 C 0.74007(19) 0.41987(13) 0.21222(10) 0.0303(4) Uani 1 1 d . .
H30 H 0.805089 0.380340 0.195939 0.036 Uiso 1 1 calc R U
C31 C 0.76452(19) 0.50505(14) 0.20078(10) 0.0305(4) Uani 1 1 d . .
H31 H 0.845893 0.522532 0.176899 0.037 Uiso 1 1 calc R U
C32 C 0.66770(17) 0.56430(12) 0.22492(10) 0.0254(3) Uani 1 1 d . .
H32 H 0.685806 0.621490 0.218851 0.030 Uiso 1 1 calc R U

loop_
_atom_site_aniso_label
_atom_site_aniso_U_11
_atom_site_aniso_U_22
_atom_site_aniso_U_33
_atom_site_aniso_U_23
_atom_site_aniso_U_13
_atom_site_aniso_U_12
O1 0.0241(6) 0.0248(6) 0.0325(6) 0.0074(5) -0.0020(5) -0.0035(5)
O2 0.0255(6) 0.0248(6) 0.0353(6) -0.0070(5) -0.0024(5) -0.0027(5)
N1 0.0280(8) 0.0206(7) 0.0258(7) 0.0006(5) -0.0050(6) 0.0018(6)
N2 0.0223(7) 0.0221(7) 0.0387(8) -0.0004(6) -0.0029(6) -0.0002(6)
N3 0.0199(6) 0.0162(6) 0.0213(6) -0.0012(5) -0.0011(5) -0.0013(5)
N4 0.0203(7) 0.0158(6) 0.0223(6) -0.0018(5) -0.0008(5) 0.0011(5)
C1 0.0204(8) 0.0172(7) 0.0270(8) 0.0022(6) 0.0000(6) -0.0004(6)
C2 0.0230(8) 0.0174(8) 0.0347(9) -0.0023(7) -0.0024(7) 0.0008(7)
C3 0.0173(7) 0.0220(8) 0.0299(8) -0.0052(7) 0.0021(6) 0.0027(6)
C4 0.0231(8) 0.0265(9) 0.0360(9) -0.0110(7) -0.0009(7) 0.0011(7)
C5 0.0241(9) 0.0373(10) 0.0308(9) -0.0141(8) -0.0021(7) 0.0003(8)
C6 0.0256(9) 0.0409(11) 0.0217(8) -0.0028(7) 0.0001(7) 0.0000(8)
C7 0.0231(8) 0.0286(9) 0.0231(8) -0.0001(7) 0.0024(6) -0.0015(7)
C8 0.0162(7) 0.0248(8) 0.0220(7) -0.0034(6) 0.0028(6) 0.0002(6)
C9 0.0186(7) 0.0176(7) 0.0200(7) 0.0014(6) 0.0018(6) -0.0004(6)
C10 0.0182(7) 0.0162(7) 0.0222(7) 0.0001(6) 0.0006(6) 0.0001(6)
C11 0.0193(7) 0.0153(7) 0.0235(8) 0.0006(6) -0.0007(6) 0.0009(6)
C12 0.0257(8) 0.0135(7) 0.0230(8) -0.0017(6) 0.0027(7) -0.0029(6)
C13 0.0257(9) 0.0275(9) 0.0249(8) -0.0026(7) -0.0006(7) -0.0044(7)
C14 0.0366(10) 0.0292(9) 0.0218(8) -0.0020(7) -0.0005(7) -0.0085(8)
C15 0.0413(11) 0.0173(8) 0.0264(8) -0.0054(6) 0.0096(8) -0.0070(7)
C16 0.0297(9) 0.0183(8) 0.0338(9) -0.0014(7) 0.0102(8) 0.0012(7)
C17 0.0292(9) 0.0152(7) 0.0259(8) 0.0009(6) 0.0035(7) 0.0016(7)
C18 0.0518(12) 0.0324(10) 0.0315(10) -0.0056(8) 0.0162(9) -0.0051(9)
C19 0.0237(8) 0.0182(8) 0.0218(8) -0.0001(6) -0.0011(6) -0.0007(6)
C20 0.0266(8) 0.0170(8) 0.0261(8) -0.0013(6) -0.0037(7) 0.0012(7)
C21 0.0228(9) 0.0281(10) 0.0500(11) -0.0010(8) -0.0069(8) 0.0021(7)
C22 0.0295(10) 0.0277(9) 0.0387(10) 0.0015(8) -0.0109(8) 0.0052(8)
C23 0.0323(10) 0.0246(9) 0.0239(8) 0.0047(7) 0.0018(7) 0.0036(7)
C24 0.0307(9) 0.0250(9) 0.0304(9) 0.0041(7) -0.0016(8) 0.0000(8)
C25 0.0544(13) 0.0421(12) 0.0264(9) 0.0068(8) -0.0038(9) 0.0067(10)
C26 0.0212(8) 0.0221(8) 0.0202(7) 0.0014(6) -0.0009(6) -0.0009(6)
C27 0.0190(7) 0.0248(8) 0.0191(7) -0.0010(6) -0.0029(6) -0.0002(6)
C28 0.0207(8) 0.0263(9) 0.0240(8) 0.0001(7) -0.0022(6) 0.0013(7)
C29 0.0258(8) 0.0273(9) 0.0312(9) -0.0029(7) -0.0072(7) 0.0068(7)
C30 0.0222(8) 0.0411(11) 0.0276(8) -0.0089(7) -0.0053(7) 0.0092(8)
C31 0.0175(8) 0.0477(11) 0.0263(9) -0.0032(8) 0.0002(7) 0.0003(8)
C32 0.0201(8) 0.0314(9) 0.0247(8) 0.0005(7) -0.0035(6) -0.0031(7)

loop_
_atom_type_symbol
_atom_type_description
_atom_type_scat_dispersion_real
_atom_type_scat_dispersion_imag
_atom_type_scat_source
C C 0.0181 0.0091 'International Tables Vol C Tables 4.2.6.8 and 6.1.1.4'
H H 0.0000 0.0000 'International Tables Vol C Tables 4.2.6.8 and 6.1.1.4'
N N 0.0311 0.0180 'International Tables Vol C Tables 4.2.6.8 and 6.1.1.4'
O O 0.0492 0.0322 'International Tables Vol C Tables 4.2.6.8 and 6.1.1.4'

loop_
_geom_angle_atom_site_label_1
_geom_angle_atom_site_label_2
_geom_angle_atom_site_label_3
_geom_angle
C22 N1 C20 106.22(16)
C22 N1 C23 125.26(15)
C20 N1 C23 128.47(15)
C20 N2 C21 105.25(16)
N4 N3 C9 102.72(12)
N4 N3 C1 111.46(12)
C9 N3 C1 111.45(12)
C26 N4 N3 118.70(13)
C26 N4 C11 118.83(13)
N3 N4 C11 111.23(12)
N3 C1 C2 106.50(13)
C3 C2 C1 110.50(14)
C8 C3 C4 118.90(16)
C8 C3 C2 119.83(15)
C4 C3 C2 121.26(16)
C5 C4 C3 121.27(18)
C4 C5 C6 119.67(17)
C7 C6 C5 119.70(17)
C6 C7 C8 120.85(17)
C3 C8 C7 119.57(16)
C3 C8 C9 121.32(15)
C7 C8 C9 119.12(15)
N3 C9 C8 112.72(13)
N3 C9 C10 105.24(12)
C8 C9 C10 115.04(13)
C19 C10 C11 111.79(13)
C19 C10 C9 109.16(12)
C11 C10 C9 103.14(12)
N4 C11 C12 112.36(13)
N4 C11 C10 103.59(12)
C12 C11 C10 115.92(13)
C17 C12 C13 118.31(16)
C17 C12 C11 122.73(15)
C13 C12 C11 118.84(15)
C14 C13 C12 120.61(17)
C13 C14 C15 121.40(17)
C16 C15 C14 117.87(16)
C16 C15 C18 121.47(19)
C14 C15 C18 120.65(18)
C15 C16 C17 121.05(17)
C12 C17 C16 120.76(16)
O1 C19 C20 122.91(15)
O1 C19 C10 120.11(15)
C20 C19 C10 116.95(14)
N2 C20 N1 111.53(15)
N2 C20 C19 123.53(15)
N1 C20 C19 124.93(16)
N2 C21 C22 110.34(17)
N1 C22 C21 106.65(17)
N1 C23 C24 109.17(14)
N1 C23 C25 110.68(16)
C24 C23 C25 112.36(16)
O2 C26 N4 120.73(15)
O2 C26 C27 121.40(15)
N4 C26 C27 117.84(14)
C32 C27 C28 119.42(16)
C32 C27 C26 117.85(15)
C28 C27 C26 122.73(15)
C29 C28 C27 120.47(16)
C28 C29 C30 119.70(17)
C29 C30 C31 120.22(17)
C30 C31 C32 120.10(17)
C31 C32 C27 120.02(17)

loop_
_geom_bond_atom_site_label_1
_geom_bond_atom_site_label_2
_geom_bond_distance
O1 C19 1.223(2)
O2 C26 1.233(2)
N1 C22 1.361(2)
N1 C20 1.374(2)
N1 C23 1.488(2)
N2 C20 1.334(2)
N2 C21 1.358(2)
N3 N4 1.4272(18)
N3 C9 1.468(2)
N3 C1 1.472(2)
N4 C26 1.375(2)
N4 C11 1.492(2)
C1 C2 1.518(2)
C2 C3 1.514(2)
C3 C8 1.395(2)
C3 C4 1.400(2)
C4 C5 1.382(3)
C5 C6 1.389(3)
C6 C7 1.387(2)
C7 C8 1.396(2)
C8 C9 1.512(2)
C9 C10 1.561(2)
C10 C19 1.522(2)
C10 C11 1.545(2)
C11 C12 1.517(2)
C12 C17 1.391(3)
C12 C13 1.399(2)
C13 C14 1.386(3)
C14 C15 1.394(3)
C15 C16 1.393(3)
C15 C18 1.504(2)
C16 C17 1.395(2)
C19 C20 1.466(2)
C21 C22 1.376(3)
C23 C24 1.514(3)
C23 C25 1.520(2)
C26 C27 1.496(2)
C27 C32 1.390(2)
C27 C28 1.395(2)
C28 C29 1.385(2)
C29 C30 1.386(3)
C30 C31 1.386(3)
C31 C32 1.388(3)
